data_7203844
loop_
_publ_author_name
'Shirahata, Takashi'
'Kibune, Megumi'
'Imakubo, Tatsuro'

_publ_section_title
;
 New unsymmetrical donor dimethyl(ethylenedioxy)tetraselenafulvalene
 (DMEDO-TSeF): Structures and properties of its cation radical salts
;
_journal_issue 41
_journal_name_full 'Journal of Materials Chemistry'
_journal_page_first 4399
_journal_paper_doi 10.1039/b511820d
_journal_volume 15
_journal_year 2005
_chemical_formula_sum 'C10 H10 O2 Se4'
_chemical_formula_weight 478.02
_chemical_name_systematic
;
?
;
_space_group_IT_number 14
_symmetry_cell_setting monoclinic
_symmetry_space_group_name_Hall '-P 2ybc'
_symmetry_space_group_name_H-M 'P 1 21/c 1'
_atom_sites_solution_hydrogens geom
_atom_sites_solution_primary direct
_atom_sites_solution_secondary difmap
_audit_creation_method SHELXL-97
_cell_angle_alpha 90.00
_cell_angle_beta 109.478(6)
_cell_angle_gamma 90.00
_cell_formula_units_Z 4
_cell_length_a 13.958(4)
_cell_length_b 8.285(2)
_cell_length_c 11.867(3)
_cell_measurement_reflns_used 1683
_cell_measurement_temperature 293
_cell_measurement_theta_max 25.89
_cell_measurement_theta_min 2.91
_cell_volume 1293.8(6)
_computing_cell_refinement 'Bruker SMART'
_computing_data_collection 'Bruker SMART'
_computing_data_reduction 'Bruker SAINT'
_computing_molecular_graphics 'Bruker SHELXTL'
_computing_publication_material 'Bruker SHELXTL'
_computing_structure_refinement 'SHELXL-97 (Sheldrick, 1997)'
_computing_structure_solution 'SHELXS-97 (Sheldrick, 1990)'
_diffrn_ambient_temperature 293
_diffrn_detector_area_resol_mean 8.366
_diffrn_measured_fraction_theta_full 0.989
_diffrn_measured_fraction_theta_max 0.989
_diffrn_measurement_device_type 'CCD area detector'
_diffrn_measurement_method 'phi and omega scans'
_diffrn_radiation_monochromator graphite
_diffrn_radiation_source 'fine-focus sealed tube'
_diffrn_radiation_type MoK\a
_diffrn_radiation_wavelength 0.71073
_diffrn_reflns_av_R_equivalents 0.0571
_diffrn_reflns_av_sigmaI/netI 0.1083
_diffrn_reflns_limit_h_max 18
_diffrn_reflns_limit_h_min -16
_diffrn_reflns_limit_k_max 11
_diffrn_reflns_limit_k_min -9
_diffrn_reflns_limit_l_max 15
_diffrn_reflns_limit_l_min -15
_diffrn_reflns_number 9395
_diffrn_reflns_theta_full 28.48
_diffrn_reflns_theta_max 28.48
_diffrn_reflns_theta_min 1.55
_diffrn_standards_decay_% 2.0
_diffrn_standards_number 58
_exptl_absorpt_coefficient_mu 11.323
_exptl_absorpt_correction_T_max 0.6013
_exptl_absorpt_correction_T_min 0.0703
_exptl_absorpt_correction_type empirical
_exptl_absorpt_process_details
;
SADABS; Sheldrick 1996
;
_exptl_crystal_colour red
_exptl_crystal_density_diffrn 2.454
_exptl_crystal_density_method 'not measured'
_exptl_crystal_description needle
_exptl_crystal_F_000 888
_exptl_crystal_size_max 0.50
_exptl_crystal_size_mid 0.06
_exptl_crystal_size_min 0.05
_refine_diff_density_max 0.718
_refine_diff_density_min -0.792
_refine_diff_density_rms 0.169
_refine_ls_extinction_method none
_refine_ls_goodness_of_fit_ref 1.076
_refine_ls_hydrogen_treatment mixed
_refine_ls_matrix_type full
_refine_ls_number_parameters 147
_refine_ls_number_reflns 3223
_refine_ls_number_restraints 0
_refine_ls_restrained_S_all 1.076
_refine_ls_R_factor_all 0.0790
_refine_ls_R_factor_gt 0.0501
_refine_ls_shift/su_max 0.128
_refine_ls_shift/su_mean 0.003
_refine_ls_structure_factor_coef Fsqd
_refine_ls_weighting_details 'calc w=1/[\s^2^(Fo^2^)+(0.0000P)^2^+0.0000P] where P=(Fo^2^+2Fc^2^)/3'
_refine_ls_weighting_scheme calc
_refine_ls_wR_factor_gt 0.1262
_refine_ls_wR_factor_ref 0.1405
_reflns_number_gt 2234
_reflns_number_total 3223
_reflns_threshold_expression >2sigma(I)
_cod_data_source_file b511820d.txt
_cod_data_source_block DMEDO-TSeF
_cod_depositor_comments
;
The following automatic conversions were performed:
'_symmetry_cell_setting' value 'Monoclinic' changed to 'monoclinic'
according to '/home/saulius/struct/CIF-dictionaries/cif_core.dic'
dictionary named 'cif_core.dic' version 2.4.1 from 2010-06-29.

Automatic conversion script
Id: cif_fix_enum 1527 2010-12-29 10:47:43Z saulius 
;
_cod_original_sg_symbol_H-M P2(1)/c
_cod_database_code 7203844

loop_
_symmetry_equiv_pos_as_xyz
'x, y, z'
'-x, y+1/2, -z+1/2'
'-x, -y, -z'
'x, -y-1/2, z-1/2'

loop_
_atom_site_label
_atom_site_type_symbol
_atom_site_fract_x
_atom_site_fract_y
_atom_site_fract_z
_atom_site_U_iso_or_equiv
_atom_site_adp_type
_atom_site_occupancy
_atom_site_symmetry_multiplicity
_atom_site_calc_flag
_atom_site_refinement_flags
_atom_site_disorder_assembly
_atom_site_disorder_group
Se1 Se 0.48862(5) 0.03539(8) 0.73053(6) 0.0385(2) Uani 1 1 d . . .
Se2 Se 0.44239(4) 0.25805(8) 0.49974(6) 0.0367(2) Uani 1 1 d . . .
Se3 Se 0.23872(5) 0.02811(10) 0.69906(6) 0.0474(2) Uani 1 1 d . . .
Se4 Se 0.18933(5) 0.24065(9) 0.45954(6) 0.0432(2) Uani 1 1 d . . .
O1 O 0.0487(3) 0.1182(6) 0.7029(4) 0.0501(12) Uani 1 1 d . . .
O2 O 0.0040(3) 0.3078(7) 0.4890(4) 0.0537(13) Uani 1 1 d . . .
C1 C 0.7018(5) 0.0450(9) 0.7585(6) 0.0458(17) Uani 1 1 d . . .
H1A H 0.7546 0.1133 0.7501 0.069 Uiso 1 1 calc R . .
H1B H 0.7102 -0.0623 0.7327 0.069 Uiso 1 1 calc R . .
H1C H 0.7057 0.0425 0.8408 0.069 Uiso 1 1 calc R . .
C2 C 0.6554(5) 0.2621(8) 0.5336(6) 0.0433(17) Uani 1 1 d . . .
H2A H 0.7199 0.2112 0.5720 0.065 Uiso 1 1 calc R . .
H2B H 0.6624 0.3768 0.5447 0.065 Uiso 1 1 calc R . .
H2C H 0.6327 0.2377 0.4497 0.065 Uiso 1 1 calc R . .
C3 C 0.6000(4) 0.1100(8) 0.6832(5) 0.0358(14) Uani 1 1 d . . .
C4 C 0.5802(4) 0.2011(8) 0.5867(5) 0.0337(13) Uani 1 1 d . . .
C5 C 0.3898(4) 0.1459(7) 0.6060(5) 0.0310(12) Uani 1 1 d . . .
C6 C 0.2894(4) 0.1411(8) 0.5910(5) 0.0355(14) Uani 1 1 d . . .
C7 C 0.1125(4) 0.1372(9) 0.6379(5) 0.0387(15) Uani 1 1 d . . .
C8 C 0.0912(4) 0.2246(8) 0.5387(6) 0.0398(16) Uani 1 1 d . . .
C9 C -0.0406(8) 0.2067(18) 0.6522(10) 0.132(6) Uani 1 1 d . . .
H9A H -0.0954 0.1287 0.6256 0.158 Uiso 1 1 calc R . .
H9B H -0.0517 0.2671 0.7168 0.158 Uiso 1 1 calc R . .
C10 C -0.0537(8) 0.3083(15) 0.5640(11) 0.115(5) Uani 1 1 d . . .
H10A H -0.0471 0.4155 0.5987 0.138 Uiso 1 1 calc R . .
H10B H -0.1239 0.2974 0.5130 0.138 Uiso 1 1 calc R . .

loop_
_atom_site_aniso_label
_atom_site_aniso_U_11
_atom_site_aniso_U_22
_atom_site_aniso_U_33
_atom_site_aniso_U_23
_atom_site_aniso_U_13
_atom_site_aniso_U_12
Se1 0.0373(4) 0.0411(4) 0.0380(4) 0.0060(3) 0.0139(3) 0.0038(3)
Se2 0.0342(3) 0.0412(5) 0.0356(4) 0.0040(3) 0.0128(3) 0.0016(2)
Se3 0.0398(4) 0.0552(5) 0.0513(4) 0.0177(3) 0.0208(3) 0.0072(3)
Se4 0.0372(4) 0.0585(5) 0.0351(4) 0.0072(3) 0.0137(3) 0.0065(3)
O1 0.037(2) 0.066(4) 0.053(3) 0.006(2) 0.023(2) -0.001(2)
O2 0.045(3) 0.065(4) 0.056(3) 0.012(3) 0.023(2) 0.014(2)
C1 0.037(3) 0.047(5) 0.050(4) -0.001(3) 0.011(3) 0.006(3)
C2 0.041(4) 0.046(5) 0.048(4) -0.004(3) 0.021(3) -0.001(3)
C3 0.025(3) 0.042(4) 0.043(3) 0.001(3) 0.016(2) 0.002(2)
C4 0.028(3) 0.037(4) 0.038(3) -0.003(3) 0.013(2) 0.000(2)
C5 0.033(3) 0.026(4) 0.034(3) 0.002(2) 0.013(2) 0.003(2)
C6 0.039(3) 0.035(4) 0.033(3) 0.005(3) 0.013(3) 0.004(3)
C7 0.036(3) 0.044(4) 0.038(3) -0.002(3) 0.015(3) 0.003(3)
C8 0.033(3) 0.049(5) 0.037(3) 0.005(3) 0.012(3) 0.005(3)
C9 0.080(7) 0.224(16) 0.121(9) 0.080(9) 0.072(7) 0.094(8)
C10 0.096(8) 0.143(11) 0.144(10) 0.088(9) 0.091(8) 0.078(7)

loop_
_atom_type_symbol
_atom_type_description
_atom_type_scat_dispersion_real
_atom_type_scat_dispersion_imag
_atom_type_scat_source
C C 0.0033 0.0016 'International Tables Vol C Tables 4.2.6.8 and 6.1.1.4'
H H 0.0000 0.0000 'International Tables Vol C Tables 4.2.6.8 and 6.1.1.4'
O O 0.0106 0.0060 'International Tables Vol C Tables 4.2.6.8 and 6.1.1.4'
Se Se -0.0929 2.2259 'International Tables Vol C Tables 4.2.6.8 and 6.1.1.4'

loop_
_geom_angle_atom_site_label_1
_geom_angle_atom_site_label_2
_geom_angle_atom_site_label_3
_geom_angle
_geom_angle_site_symmetry_1
_geom_angle_site_symmetry_3
_geom_angle_publ_flag
C5 Se1 C3 93.8(2) . . ?
C5 Se2 C4 93.6(2) . . ?
C7 Se3 C6 90.8(3) . . ?
C6 Se4 C8 91.0(2) . . ?
C7 O1 C9 110.6(6) . . ?
C8 O2 C10 110.6(6) . . ?
C3 C1 H1A 109.5 . . ?
C3 C1 H1B 109.5 . . ?
H1A C1 H1B 109.5 . . ?
C3 C1 H1C 109.5 . . ?
H1A C1 H1C 109.5 . . ?
H1B C1 H1C 109.5 . . ?
C4 C2 H2A 109.5 . . ?
C4 C2 H2B 109.5 . . ?
H2A C2 H2B 109.5 . . ?
C4 C2 H2C 109.5 . . ?
H2A C2 H2C 109.5 . . ?
H2B C2 H2C 109.5 . . ?
C4 C3 C1 127.0(5) . . ?
C4 C3 Se1 118.7(4) . . ?
C1 C3 Se1 114.1(4) . . ?
C3 C4 C2 126.2(5) . . ?
C3 C4 Se2 119.3(4) . . ?
C2 C4 Se2 114.5(5) . . ?
C6 C5 Se1 122.8(5) . . ?
C6 C5 Se2 122.7(4) . . ?
Se1 C5 Se2 114.4(3) . . ?
C5 C6 Se4 122.7(5) . . ?
C5 C6 Se3 121.8(4) . . ?
Se4 C6 Se3 115.4(3) . . ?
C8 C7 O1 124.5(5) . . ?
C8 C7 Se3 120.3(4) . . ?
O1 C7 Se3 115.2(4) . . ?
C7 C8 O2 124.6(6) . . ?
C7 C8 Se4 119.3(5) . . ?
O2 C8 Se4 116.1(4) . . ?
C10 C9 O1 123.3(8) . . ?
C10 C9 H9A 106.5 . . ?
O1 C9 H9A 106.5 . . ?
C10 C9 H9B 106.5 . . ?
O1 C9 H9B 106.5 . . ?
H9A C9 H9B 106.5 . . ?
C9 C10 O2 123.8(8) . . ?
C9 C10 H10A 106.4 . . ?
O2 C10 H10A 106.4 . . ?
C9 C10 H10B 106.4 . . ?
O2 C10 H10B 106.4 . . ?
H10A C10 H10B 106.4 . . ?

loop_
_geom_bond_atom_site_label_1
_geom_bond_atom_site_label_2
_geom_bond_distance
_geom_bond_site_symmetry_2
_geom_bond_publ_flag
Se1 C5 1.888(6) . ?
Se1 C3 1.923(5) . ?
Se2 C5 1.899(6) . ?
Se2 C4 1.914(6) . ?
Se3 C7 1.896(6) . ?
Se3 C6 1.904(6) . ?
Se4 C6 1.901(6) . ?
Se4 C8 1.907(6) . ?
O1 C7 1.368(7) . ?
O1 C9 1.397(9) . ?
O2 C8 1.351(7) . ?
O2 C10 1.386(9) . ?
C1 C3 1.504(8) . ?
C1 H1A 0.9600 . ?
C1 H1B 0.9600 . ?
C1 H1C 0.9600 . ?
C2 C4 1.481(8) . ?
C2 H2A 0.9600 . ?
C2 H2B 0.9600 . ?
C2 H2C 0.9600 . ?
C3 C4 1.322(8) . ?
C5 C6 1.353(8) . ?
C7 C8 1.329(9) . ?
C9 C10 1.307(12) . ?
C9 H9A 0.9700 . ?
C9 H9B 0.9700 . ?
C10 H10A 0.9700 . ?
C10 H10B 0.9700 . ?

loop_
_cod_related_entry_id
_cod_related_entry_database
_cod_related_entry_code
1 ChemSpider 21143274
